data_4316080
loop_
_publ_author_name
'Christopher R. Sharp'
'Jeremiah S. Duncan'
'Sonny C. Lee'

_publ_contact_author_address
;                                                                               
 Department of Chemistry
 University of Waterloo
 200 University Avenue West
 Waterloo, Ontario  N2L 3G1
 CANADA  
;
_publ_contact_author_email sclee@uwaterloo.ca
_publ_contact_author_fax 519-746-0435
_publ_contact_author_name 'Sonny C. Lee'
_publ_contact_author_phone '519-885-1211 x37501'
_publ_section_title
;
 [Fe4S4]q Cubane Clusters (q= 4+, 3+, 2+) with Terminal Amide Ligands
;
_journal_name_full 'Inorganic Chemistry'
_journal_page_first 6697
_journal_page_last 6705
_journal_paper_doi 10.1021/ic100742c
_journal_volume 49
_journal_year 2010
_chemical_compound_source 'Chemical synthesis, S.C. Lee lab'
_chemical_formula_moiety '[(Na +)2 (C4 H8 O)4] [(Fe 2+)2(Fe 3+)2(S 2-)4 (C6 H18 Si2 N 1-)4]'
_chemical_formula_structural '[Na(O C4 H8)2]2 [Fe4S4(N Si2 C6 H18)4]'
_chemical_formula_sum 'C40 H104 Fe4 N4 Na2 O4 S4 Si8'
_chemical_formula_weight 1327.61
_chemical_name_common '[Na(THF)2]2{Fe4(mu3-S)4[N(TMS)2]4}'
_chemical_name_systematic
; 
 [Na(THF)2]2{Fe4(mu3-S)4[N(TMS)2]4}
;
_space_group_IT_number 13
_symmetry_cell_setting monoclinic
_symmetry_space_group_name_Hall '-P 2yac'
_symmetry_space_group_name_H-M 'P 1 2/n 1'
_atom_sites_solution_hydrogens geom
_atom_sites_solution_primary direct
_atom_sites_solution_secondary difmap
_audit_creation_method SHELXL
_cell_angle_alpha 90.00
_cell_angle_beta 96.7660(18)
_cell_angle_gamma 90.00
_cell_formula_units_Z 4
_cell_length_a 24.1957(6)
_cell_length_b 11.7829(4)
_cell_length_c 24.7025(9)
_cell_measurement_reflns_used 22752
_cell_measurement_temperature 200(2)
_cell_measurement_theta_max 21.9
_cell_measurement_theta_min 1.11
_cell_volume 6993.5(4)
_computing_cell_refinement DENZO-SMN
_computing_data_collection 'NONIUS COLLECT'
_computing_data_reduction 'DENZO-SMN, Siemens SHELXTL'
_computing_molecular_graphics 'Siemens SHELXTL, Olex2'
_computing_publication_material 'CIFTAB, SHELXL-97 (Sheldrick, 1997)'
_computing_structure_refinement 'SHELXL-97 (Sheldrick, 1997), PLATON'
_computing_structure_solution 'Siemens SHELXTL'
_diffrn_ambient_temperature 200(2)
_diffrn_measured_fraction_theta_full 0.994
_diffrn_measured_fraction_theta_max 0.994
_diffrn_measurement_device 'Nonius KappaCCD'
_diffrn_measurement_method '\w scans'
_diffrn_radiation_monochromator graphite
_diffrn_radiation_source 'fine-focus sealed tube'
_diffrn_radiation_type MoK\a
_diffrn_radiation_wavelength 0.71073
_diffrn_reflns_av_R_equivalents 0.056
_diffrn_reflns_av_sigmaI/netI 0.0705
_diffrn_reflns_limit_h_max 25
_diffrn_reflns_limit_h_min 0
_diffrn_reflns_limit_k_max 12
_diffrn_reflns_limit_k_min 0
_diffrn_reflns_limit_l_max 25
_diffrn_reflns_limit_l_min -26
_diffrn_reflns_number 22752
_diffrn_reflns_theta_full 21.99
_diffrn_reflns_theta_max 21.99
_diffrn_reflns_theta_min 1.11
_diffrn_standards_number 0
_exptl_absorpt_coefficient_mu 1.117
_exptl_absorpt_correction_T_max 0.8730
_exptl_absorpt_correction_T_min 0.6879
_exptl_absorpt_correction_type none
_exptl_crystal_colour black
_exptl_crystal_density_diffrn 1.261
_exptl_crystal_density_method 'not measured'
_exptl_crystal_description block
_exptl_crystal_F_000 2824
_exptl_crystal_size_max 0.36
_exptl_crystal_size_mid 0.28
_exptl_crystal_size_min 0.13
_refine_diff_density_max 0.623
_refine_diff_density_min -0.516
_refine_diff_density_rms 0.088
_refine_ls_extinction_method none
_refine_ls_goodness_of_fit_ref 1.049
_refine_ls_hydrogen_treatment constr
_refine_ls_matrix_type full
_refine_ls_number_parameters 639
_refine_ls_number_reflns 8534
_refine_ls_number_restraints 38
_refine_ls_restrained_S_all 1.048
_refine_ls_R_factor_all 0.0989
_refine_ls_R_factor_gt 0.0576
_refine_ls_shift/su_max 0.001
_refine_ls_shift/su_mean 0.000
_refine_ls_structure_factor_coef Fsqd
_refine_ls_weighting_details 'w=1/[\s^2^(Fo^2^)+(0.0362P)^2^+37.5563P] where P=(Fo^2^+2Fc^2^)/3'
_refine_ls_weighting_scheme calc
_refine_ls_wR_factor_gt 0.1341
_refine_ls_wR_factor_ref 0.1517
_reflns_number_gt 5617
_reflns_number_total 8534
_reflns_threshold_expression >2sigma(I)
_cod_data_source_file ic100742c_si_002_4.cif
_cod_data_source_block 573_13
_cod_database_code 4316080

loop_
_symmetry_equiv_pos_as_xyz
'x, y, z'
'-x+1/2, y, -z+1/2'
'-x, -y, -z'
'x-1/2, -y, z-1/2'

loop_
_atom_site_label
_atom_site_type_symbol
_atom_site_fract_x
_atom_site_fract_y
_atom_site_fract_z
_atom_site_U_iso_or_equiv
_atom_site_adp_type
_atom_site_occupancy
_atom_site_symmetry_multiplicity
_atom_site_calc_flag
_atom_site_refinement_flags
_atom_site_disorder_assembly
_atom_site_disorder_group
Fe1 Fe 0.29619(4) 0.13660(9) 0.28917(4) 0.0347(3) Uani 1 1 d . . .
Fe2 Fe 0.21357(4) 0.31289(10) 0.29215(4) 0.0368(3) Uani 1 1 d . . .
Fe3 Fe 0.21108(4) -0.05992(9) 0.70328(4) 0.0347(3) Uani 1 1 d . . .
Fe4 Fe 0.29456(4) 0.11447(10) 0.71611(4) 0.0386(3) Uani 1 1 d . . .
Na1 Na 0.41732(12) 0.2094(3) 0.33935(14) 0.0599(9) Uani 1 1 d . B .
Na2 Na 0.15737(12) 0.0227(3) 0.58518(12) 0.0528(9) Uani 1 1 d . . .
Si1 Si 0.38205(8) -0.0684(2) 0.29601(9) 0.0431(6) Uani 1 1 d . . .
Si2 Si 0.34188(9) 0.0232(2) 0.39931(9) 0.0491(6) Uani 1 1 d . . .
Si3 Si 0.21515(10) 0.5205(2) 0.37204(10) 0.0527(7) Uani 1 1 d . . .
Si4 Si 0.10455(9) 0.4276(2) 0.32310(10) 0.0519(7) Uani 1 1 d . . .
Si5 Si 0.09995(8) -0.1786(2) 0.65529(9) 0.0425(6) Uani 1 1 d . . .
Si6 Si 0.20680(8) -0.2595(2) 0.61717(9) 0.0406(6) Uani 1 1 d . . .
Si7 Si 0.37826(10) 0.3185(2) 0.72205(10) 0.0531(7) Uani 1 1 d . . .
Si8 Si 0.32938(10) 0.2326(2) 0.61180(9) 0.0521(7) Uani 1 1 d . . .
N1 N 0.3525(2) 0.0400(5) 0.3316(2) 0.0387(16) Uani 1 1 d . . .
N2 N 0.1755(2) 0.4234(5) 0.3322(2) 0.0437(17) Uani 1 1 d . . .
N3 N 0.1690(2) -0.1543(5) 0.6464(2) 0.0369(15) Uani 1 1 d . . .
N4 N 0.3382(3) 0.2244(6) 0.6818(2) 0.0504(18) Uani 1 1 d . . .
S1 S 0.31010(7) 0.32617(17) 0.30168(8) 0.0375(5) Uani 1 1 d . . .
S2 S 0.20408(7) 0.12183(17) 0.30432(7) 0.0374(5) Uani 1 1 d . . .
S3 S 0.19915(8) 0.12970(17) 0.68968(7) 0.0391(5) Uani 1 1 d . . .
S4 S 0.30681(7) -0.07624(17) 0.70710(8) 0.0384(5) Uani 1 1 d . . .
O1 O 0.5105(2) 0.1806(6) 0.3541(3) 0.093(2) Uani 1 1 d D . .
O2 O 0.4303(2) 0.3685(6) 0.3960(3) 0.0744(19) Uani 1 1 d . . .
O3 O 0.1455(3) -0.0016(6) 0.4923(2) 0.0672(17) Uani 1 1 d . . .
O4 O 0.0966(2) 0.1783(6) 0.5738(2) 0.0685(18) Uani 1 1 d . . .
C1 C 0.4319(3) -0.0092(7) 0.2511(3) 0.055(2) Uani 1 1 d . . .
H1A H 0.4469 -0.0710 0.2306 0.083 Uiso 1 1 calc R . .
H1B H 0.4624 0.0292 0.2734 0.083 Uiso 1 1 calc R . .
H1C H 0.4124 0.0452 0.2255 0.083 Uiso 1 1 calc R . .
C2 C 0.4237(3) -0.1751(8) 0.3416(3) 0.063(3) Uani 1 1 d . . .
H2A H 0.4409 -0.2301 0.3190 0.095 Uiso 1 1 calc R . .
H2B H 0.3989 -0.2148 0.3639 0.095 Uiso 1 1 calc R . .
H2C H 0.4527 -0.1354 0.3653 0.095 Uiso 1 1 calc R . .
C3 C 0.3297(3) -0.1560(7) 0.2533(4) 0.060(2) Uani 1 1 d . . .
H3A H 0.3487 -0.2155 0.2349 0.090 Uiso 1 1 calc R . .
H3B H 0.3085 -0.1076 0.2260 0.090 Uiso 1 1 calc R . .
H3C H 0.3042 -0.1909 0.2765 0.090 Uiso 1 1 calc R . .
C4 C 0.2946(4) -0.0967(9) 0.4117(4) 0.081(3) Uani 1 1 d . . .
H4A H 0.2875 -0.0961 0.4500 0.121 Uiso 1 1 calc R . .
H4B H 0.3122 -0.1687 0.4036 0.121 Uiso 1 1 calc R . .
H4C H 0.2594 -0.0884 0.3881 0.121 Uiso 1 1 calc R . .
C5 C 0.4085(4) 0.0055(8) 0.4453(3) 0.069(3) Uani 1 1 d . . .
H5A H 0.4231 -0.0711 0.4411 0.104 Uiso 1 1 calc R . .
H5B H 0.4016 0.0170 0.4832 0.104 Uiso 1 1 calc R . .
H5C H 0.4357 0.0615 0.4357 0.104 Uiso 1 1 calc R . .
C6 C 0.3119(3) 0.1567(8) 0.4250(3) 0.059(2) Uani 1 1 d . . .
H6A H 0.3106 0.1507 0.4644 0.088 Uiso 1 1 calc R . .
H6B H 0.2741 0.1680 0.4066 0.088 Uiso 1 1 calc R . .
H6C H 0.3352 0.2214 0.4174 0.088 Uiso 1 1 calc R . .
C7 C 0.2620(4) 0.6033(8) 0.3309(4) 0.073(3) Uani 1 1 d . . .
H7A H 0.2835 0.6583 0.3546 0.109 Uiso 1 1 calc R . .
H7B H 0.2394 0.6435 0.3015 0.109 Uiso 1 1 calc R . .
H7C H 0.2875 0.5512 0.3154 0.109 Uiso 1 1 calc R . .
C8 C 0.1742(4) 0.6322(9) 0.4038(4) 0.085(3) Uani 1 1 d . . .
H8A H 0.1995 0.6792 0.4283 0.128 Uiso 1 1 calc R . .
H8B H 0.1469 0.5959 0.4245 0.128 Uiso 1 1 calc R . .
H8C H 0.1548 0.6800 0.3751 0.128 Uiso 1 1 calc R . .
C9 C 0.2579(4) 0.4510(8) 0.4300(4) 0.079(3) Uani 1 1 d . . .
H9A H 0.2785 0.5088 0.4526 0.118 Uiso 1 1 calc R . .
H9B H 0.2842 0.3984 0.4160 0.118 Uiso 1 1 calc R . .
H9C H 0.2335 0.4090 0.4519 0.118 Uiso 1 1 calc R . .
C10 C 0.0757(4) 0.5630(9) 0.2924(5) 0.108(4) Uani 1 1 d . . .
H10A H 0.0841 0.6251 0.3185 0.162 Uiso 1 1 calc R . .
H10B H 0.0353 0.5560 0.2836 0.162 Uiso 1 1 calc R . .
H10C H 0.0926 0.5790 0.2591 0.162 Uiso 1 1 calc R . .
C11 C 0.0740(3) 0.3153(8) 0.2757(4) 0.069(3) Uani 1 1 d . . .
H11A H 0.0766 0.3387 0.2380 0.103 Uiso 1 1 calc R . .
H11B H 0.0349 0.3039 0.2809 0.103 Uiso 1 1 calc R . .
H11C H 0.0946 0.2443 0.2833 0.103 Uiso 1 1 calc R . .
C12 C 0.0743(4) 0.4048(10) 0.3885(4) 0.109(4) Uani 1 1 d . . .
H12A H 0.0337 0.4117 0.3820 0.163 Uiso 1 1 calc R . .
H12B H 0.0891 0.4619 0.4152 0.163 Uiso 1 1 calc R . .
H12C H 0.0842 0.3288 0.4026 0.163 Uiso 1 1 calc R . .
C13 C 0.0696(3) -0.0561(8) 0.6893(3) 0.056(2) Uani 1 1 d . . .
H13A H 0.0309 -0.0732 0.6945 0.084 Uiso 1 1 calc R . .
H13B H 0.0706 0.0117 0.6665 0.084 Uiso 1 1 calc R . .
H13C H 0.0912 -0.0425 0.7248 0.084 Uiso 1 1 calc R . .
C14 C 0.0544(3) -0.1900(8) 0.5888(3) 0.057(2) Uani 1 1 d . . .
H14A H 0.0155 -0.1975 0.5957 0.086 Uiso 1 1 calc R . .
H14B H 0.0652 -0.2568 0.5689 0.086 Uiso 1 1 calc R . .
H14C H 0.0586 -0.1216 0.5671 0.086 Uiso 1 1 calc R . .
C15 C 0.0909(3) -0.3106(8) 0.6959(4) 0.071(3) Uani 1 1 d . . .
H15A H 0.0517 -0.3181 0.7020 0.107 Uiso 1 1 calc R . .
H15B H 0.1142 -0.3057 0.7311 0.107 Uiso 1 1 calc R . .
H15C H 0.1019 -0.3769 0.6758 0.107 Uiso 1 1 calc R . .
C16 C 0.1631(3) -0.3637(8) 0.5727(4) 0.063(3) Uani 1 1 d . . .
H16A H 0.1375 -0.4027 0.5944 0.094 Uiso 1 1 calc R . .
H16B H 0.1873 -0.4195 0.5579 0.094 Uiso 1 1 calc R . .
H16C H 0.1417 -0.3230 0.5426 0.094 Uiso 1 1 calc R . .
C17 C 0.2534(3) -0.1956(7) 0.5710(3) 0.051(2) Uani 1 1 d . . .
H17A H 0.2740 -0.2558 0.5548 0.077 Uiso 1 1 calc R . .
H17B H 0.2797 -0.1441 0.5918 0.077 Uiso 1 1 calc R . .
H17C H 0.2311 -0.1531 0.5421 0.077 Uiso 1 1 calc R . .
C18 C 0.2485(3) -0.3487(7) 0.6690(3) 0.054(2) Uani 1 1 d . . .
H18A H 0.2681 -0.4074 0.6506 0.081 Uiso 1 1 calc R . .
H18B H 0.2237 -0.3847 0.6926 0.081 Uiso 1 1 calc R . .
H18C H 0.2756 -0.3010 0.6911 0.081 Uiso 1 1 calc R . .
C19 C 0.3350(4) 0.4093(8) 0.7625(4) 0.072(3) Uani 1 1 d . . .
H19A H 0.3594 0.4584 0.7869 0.109 Uiso 1 1 calc R . .
H19B H 0.3131 0.3609 0.7842 0.109 Uiso 1 1 calc R . .
H19C H 0.3100 0.4562 0.7378 0.109 Uiso 1 1 calc R . .
C20 C 0.4183(4) 0.4225(9) 0.6832(4) 0.092(4) Uani 1 1 d . . .
H20A H 0.4398 0.4737 0.7090 0.138 Uiso 1 1 calc R . .
H20B H 0.3922 0.4669 0.6583 0.138 Uiso 1 1 calc R . .
H20C H 0.4437 0.3809 0.6623 0.138 Uiso 1 1 calc R . .
C21 C 0.4327(3) 0.2458(8) 0.7688(4) 0.065(3) Uani 1 1 d . . .
H21A H 0.4601 0.3015 0.7843 0.098 Uiso 1 1 calc R . .
H21B H 0.4511 0.1884 0.7485 0.098 Uiso 1 1 calc R . .
H21C H 0.4154 0.2092 0.7982 0.098 Uiso 1 1 calc R . .
C22 C 0.2790(4) 0.1255(10) 0.5799(4) 0.099(4) Uani 1 1 d . . .
H22A H 0.2761 0.1325 0.5401 0.148 Uiso 1 1 calc R . .
H22B H 0.2424 0.1387 0.5920 0.148 Uiso 1 1 calc R . .
H22C H 0.2920 0.0492 0.5907 0.148 Uiso 1 1 calc R . .
C23 C 0.2994(4) 0.3705(9) 0.5859(4) 0.088(3) Uani 1 1 d . . .
H23A H 0.2948 0.3700 0.5460 0.132 Uiso 1 1 calc R . .
H23B H 0.3245 0.4323 0.5992 0.132 Uiso 1 1 calc R . .
H23C H 0.2631 0.3817 0.5990 0.132 Uiso 1 1 calc R . .
C24 C 0.3960(4) 0.2094(10) 0.5830(4) 0.092(4) Uani 1 1 d . . .
H24A H 0.4207 0.2742 0.5920 0.138 Uiso 1 1 calc R . .
H24B H 0.3886 0.2017 0.5433 0.138 Uiso 1 1 calc R . .
H24C H 0.4137 0.1400 0.5985 0.138 Uiso 1 1 calc R . .
C25 C 0.5467(4) 0.2713(12) 0.3445(5) 0.118(5) Uani 1 1 d . B .
H25A H 0.5281 0.3450 0.3486 0.142 Uiso 1 1 calc R . .
H25B H 0.5575 0.2664 0.3072 0.142 Uiso 1 1 calc R . .
C26 C 0.5958(4) 0.2611(9) 0.3847(5) 0.094(4) Uani 1 1 d D . .
H26A H 0.5947 0.3178 0.4141 0.113 Uiso 1 1 calc R A 1
H26B H 0.6302 0.2725 0.3673 0.113 Uiso 1 1 calc R A 1
C27 C 0.5933(6) 0.1401(12) 0.4073(8) 0.084(5) Uani 0.74(3) 1 d PDU B 1
H27A H 0.6291 0.0998 0.4060 0.100 Uiso 0.74(3) 1 calc PR B 1
H27B H 0.5841 0.1406 0.4453 0.100 Uiso 0.74(3) 1 calc PR B 1
C27' C 0.581(2) 0.184(5) 0.4305(16) 0.091(9) Uani 0.26(3) 1 d PDU B 2
H27C H 0.5656 0.2278 0.4596 0.109 Uiso 0.26(3) 1 calc PR B 2
H27D H 0.6129 0.1386 0.4464 0.109 Uiso 0.26(3) 1 calc PR B 2
C28 C 0.5472(6) 0.0863(11) 0.3690(10) 0.093(6) Uani 0.74(3) 1 d PDU B 1
H28A H 0.5618 0.0535 0.3367 0.111 Uiso 0.74(3) 1 calc PR B 1
H28B H 0.5280 0.0262 0.3877 0.111 Uiso 0.74(3) 1 calc PR B 1
C28' C 0.5359(19) 0.109(4) 0.3993(18) 0.089(8) Uani 0.26(3) 1 d PDU B 2
H28C H 0.5526 0.0402 0.3852 0.107 Uiso 0.26(3) 1 calc PR B 2
H28D H 0.5077 0.0861 0.4232 0.107 Uiso 0.26(3) 1 calc PR B 2
C29 C 0.4483(4) 0.3607(10) 0.4527(5) 0.091(4) Uani 1 1 d . B .
H29A H 0.4893 0.3679 0.4598 0.109 Uiso 1 1 calc R . .
H29B H 0.4370 0.2873 0.4675 0.109 Uiso 1 1 calc R . .
C30 C 0.4205(5) 0.4566(12) 0.4773(5) 0.098(4) Uani 1 1 d . . .
H30A H 0.4415 0.4796 0.5125 0.118 Uiso 1 1 calc R B .
H30B H 0.3821 0.4362 0.4836 0.118 Uiso 1 1 calc R . .
C31 C 0.4204(5) 0.5495(10) 0.4357(5) 0.097(4) Uani 1 1 d . B .
H31A H 0.3863 0.5961 0.4347 0.117 Uiso 1 1 calc R . .
H31B H 0.4533 0.5994 0.4440 0.117 Uiso 1 1 calc R . .
C32 C 0.4225(5) 0.4892(10) 0.3833(5) 0.100(4) Uani 1 1 d . B .
H32A H 0.3874 0.5010 0.3591 0.121 Uiso 1 1 calc R . .
H32B H 0.4537 0.5180 0.3647 0.121 Uiso 1 1 calc R . .
C33 C 0.1474(5) 0.0942(9) 0.4565(4) 0.088(3) Uani 1 1 d . . .
H33A H 0.1851 0.1033 0.4452 0.105 Uiso 1 1 calc R . .
H33B H 0.1372 0.1649 0.4746 0.105 Uiso 1 1 calc R . .
C34 C 0.1059(4) 0.0674(11) 0.4087(4) 0.084(4) Uani 1 1 d . . .
H34A H 0.1142 0.1088 0.3757 0.101 Uiso 1 1 calc R . .
H34B H 0.0676 0.0858 0.4161 0.101 Uiso 1 1 calc R . .
C35 C 0.1138(4) -0.0582(11) 0.4028(4) 0.087(3) Uani 1 1 d . . .
H35A H 0.0786 -0.0955 0.3878 0.105 Uiso 1 1 calc R . .
H35B H 0.1428 -0.0748 0.3788 0.105 Uiso 1 1 calc R . .
C36 C 0.1315(5) -0.0961(10) 0.4595(4) 0.098(4) Uani 1 1 d . . .
H36A H 0.1009 -0.1385 0.4736 0.117 Uiso 1 1 calc R . .
H36B H 0.1640 -0.1473 0.4602 0.117 Uiso 1 1 calc R . .
C37 C 0.1122(4) 0.2968(9) 0.5806(4) 0.074(3) Uani 1 1 d . . .
H37A H 0.1374 0.3187 0.5535 0.089 Uiso 1 1 calc R . .
H37B H 0.1317 0.3100 0.6175 0.089 Uiso 1 1 calc R . .
C38 C 0.0602(5) 0.3644(11) 0.5723(6) 0.117(5) Uani 1 1 d . . .
H38A H 0.0553 0.4084 0.6055 0.141 Uiso 1 1 calc R . .
H38B H 0.0612 0.4179 0.5415 0.141 Uiso 1 1 calc R . .
C39 C 0.0157(5) 0.2839(11) 0.5607(6) 0.125(5) Uani 1 1 d . . .
H39A H -0.0089 0.2856 0.5900 0.150 Uiso 1 1 calc R . .
H39B H -0.0068 0.3038 0.5259 0.150 Uiso 1 1 calc R . .
C40 C 0.0386(4) 0.1733(10) 0.5569(5) 0.100(4) Uani 1 1 d . . .
H40A H 0.0207 0.1200 0.5804 0.120 Uiso 1 1 calc R . .
H40B H 0.0318 0.1457 0.5188 0.120 Uiso 1 1 calc R . .

loop_
_atom_site_aniso_label
_atom_site_aniso_U_11
_atom_site_aniso_U_22
_atom_site_aniso_U_33
_atom_site_aniso_U_23
_atom_site_aniso_U_13
_atom_site_aniso_U_12
Fe1 0.0306(6) 0.0392(7) 0.0347(6) 0.0012(5) 0.0056(5) -0.0003(5)
Fe2 0.0307(6) 0.0411(7) 0.0388(6) -0.0047(5) 0.0058(5) 0.0008(5)
Fe3 0.0318(6) 0.0378(7) 0.0347(6) -0.0011(5) 0.0054(5) 0.0003(5)
Fe4 0.0418(7) 0.0403(7) 0.0337(6) 0.0019(5) 0.0043(5) -0.0077(5)
Na1 0.0440(19) 0.061(2) 0.072(2) 0.0062(19) -0.0076(16) -0.0076(17)
Na2 0.059(2) 0.057(2) 0.0401(18) 0.0027(16) -0.0023(15) -0.0013(17)
Si1 0.0369(12) 0.0450(15) 0.0484(14) 0.0049(12) 0.0084(10) 0.0057(11)
Si2 0.0549(15) 0.0530(16) 0.0400(13) 0.0086(12) 0.0077(11) -0.0005(12)
Si3 0.0560(15) 0.0481(16) 0.0533(15) -0.0129(13) 0.0031(12) 0.0049(13)
Si4 0.0396(13) 0.0523(16) 0.0658(16) -0.0099(13) 0.0154(12) 0.0036(12)
Si5 0.0316(12) 0.0476(15) 0.0490(14) -0.0020(12) 0.0075(10) -0.0028(11)
Si6 0.0354(12) 0.0435(15) 0.0440(13) -0.0062(11) 0.0085(10) 0.0000(11)
Si7 0.0574(15) 0.0492(16) 0.0509(15) 0.0073(13) -0.0014(12) -0.0179(13)
Si8 0.0603(15) 0.0545(17) 0.0430(14) 0.0038(12) 0.0127(11) -0.0104(13)
N1 0.033(3) 0.046(4) 0.038(4) 0.003(3) 0.010(3) 0.004(3)
N2 0.042(4) 0.045(4) 0.044(4) -0.017(3) 0.006(3) 0.002(3)
N3 0.031(3) 0.039(4) 0.041(4) 0.002(3) 0.005(3) -0.004(3)
N4 0.055(4) 0.050(5) 0.044(4) 0.003(3) 0.001(3) -0.021(4)
S1 0.0324(10) 0.0403(13) 0.0394(11) -0.0014(10) 0.0025(8) -0.0020(9)
S2 0.0342(11) 0.0428(13) 0.0363(11) 0.0009(10) 0.0083(9) -0.0034(9)
S3 0.0438(12) 0.0400(13) 0.0321(11) -0.0004(10) -0.0018(9) 0.0037(10)
S4 0.0337(11) 0.0442(13) 0.0381(11) -0.0035(10) 0.0072(9) -0.0007(10)
O1 0.045(4) 0.085(6) 0.145(7) 0.011(5) -0.015(4) -0.006(4)
O2 0.073(4) 0.071(5) 0.072(5) 0.001(4) -0.019(3) -0.014(4)
O3 0.104(5) 0.061(4) 0.034(3) -0.003(3) -0.003(3) 0.007(4)
O4 0.066(4) 0.064(5) 0.071(4) -0.003(4) -0.009(3) 0.007(4)
C1 0.050(5) 0.057(6) 0.061(6) 0.005(5) 0.016(4) 0.012(5)
C2 0.060(6) 0.062(7) 0.068(6) 0.009(5) 0.010(5) 0.022(5)
C3 0.055(5) 0.045(6) 0.080(7) -0.005(5) 0.011(5) 0.003(5)
C4 0.095(7) 0.081(8) 0.072(7) 0.009(6) 0.032(6) -0.023(6)
C5 0.077(6) 0.078(7) 0.048(6) -0.003(5) -0.010(5) 0.014(6)
C6 0.060(5) 0.079(7) 0.039(5) -0.003(5) 0.012(4) 0.003(5)
C7 0.075(6) 0.056(7) 0.088(7) -0.010(6) 0.015(5) -0.007(5)
C8 0.088(7) 0.086(8) 0.084(7) -0.043(7) 0.020(6) 0.001(6)
C9 0.096(7) 0.071(8) 0.064(6) -0.022(6) -0.016(5) 0.003(6)
C10 0.072(7) 0.085(9) 0.159(12) 0.002(8) -0.024(7) 0.019(7)
C11 0.029(5) 0.087(8) 0.091(7) -0.035(6) 0.011(4) 0.002(5)
C12 0.096(8) 0.122(11) 0.122(10) -0.041(8) 0.069(7) -0.038(8)
C13 0.024(4) 0.081(7) 0.065(6) -0.012(5) 0.010(4) 0.001(4)
C14 0.038(5) 0.064(6) 0.070(6) -0.011(5) 0.004(4) 0.003(5)
C15 0.053(6) 0.069(7) 0.097(8) 0.014(6) 0.029(5) -0.003(5)
C16 0.053(5) 0.064(7) 0.073(6) -0.022(5) 0.010(5) -0.002(5)
C17 0.048(5) 0.054(6) 0.054(5) -0.007(5) 0.011(4) 0.000(4)
C18 0.053(5) 0.046(6) 0.064(6) -0.005(5) 0.013(4) 0.010(4)
C19 0.093(7) 0.044(6) 0.078(7) -0.004(5) 0.000(6) -0.015(5)
C20 0.115(8) 0.085(8) 0.071(7) 0.022(6) -0.007(6) -0.059(7)
C21 0.047(5) 0.072(7) 0.073(7) 0.012(5) -0.003(5) -0.011(5)
C22 0.132(9) 0.123(10) 0.044(6) -0.015(6) 0.024(6) -0.073(8)
C23 0.111(8) 0.094(9) 0.057(6) 0.012(6) 0.000(6) 0.015(7)
C24 0.097(8) 0.104(10) 0.082(8) -0.017(7) 0.037(6) 0.005(7)
C25 0.066(8) 0.149(13) 0.139(11) 0.064(10) 0.007(7) -0.011(8)
C26 0.047(6) 0.117(11) 0.117(9) 0.019(8) 0.001(6) -0.010(6)
C27 0.070(9) 0.104(12) 0.081(13) 0.033(10) 0.022(7) 0.018(8)
C27' 0.080(16) 0.106(18) 0.087(19) 0.030(16) 0.016(14) 0.023(14)
C28 0.071(9) 0.092(11) 0.119(15) 0.013(10) 0.029(8) 0.015(8)
C28' 0.075(13) 0.097(15) 0.099(17) 0.027(15) 0.026(13) 0.017(12)
C29 0.083(8) 0.085(9) 0.098(9) 0.010(7) -0.019(7) -0.015(7)
C30 0.081(8) 0.122(11) 0.091(9) -0.012(9) 0.011(7) -0.001(8)
C31 0.118(10) 0.074(9) 0.095(9) -0.005(8) -0.009(7) 0.000(7)
C32 0.111(9) 0.090(10) 0.089(9) 0.019(8) -0.037(7) -0.035(8)
C33 0.126(9) 0.072(8) 0.068(7) 0.002(6) 0.024(7) 0.006(7)
C34 0.081(7) 0.127(11) 0.048(6) 0.023(7) 0.018(5) 0.039(7)
C35 0.081(7) 0.120(11) 0.061(7) 0.001(7) 0.009(6) -0.007(7)
C36 0.140(10) 0.087(9) 0.064(8) -0.017(7) 0.006(7) 0.012(8)
C37 0.070(7) 0.064(8) 0.086(8) -0.002(6) -0.004(5) 0.008(6)
C38 0.088(9) 0.084(10) 0.175(14) 0.005(9) -0.010(9) 0.017(8)
C39 0.082(9) 0.083(10) 0.197(15) -0.050(10) -0.041(9) 0.019(8)
C40 0.085(9) 0.091(10) 0.114(10) -0.003(8) -0.026(7) 0.001(7)

loop_
_atom_type_symbol
_atom_type_description
_atom_type_scat_dispersion_real
_atom_type_scat_dispersion_imag
_atom_type_scat_source
C C 0.0033 0.0016 'International Tables Vol C Tables 4.2.6.8 and 6.1.1.4'
H H 0.0000 0.0000 'International Tables Vol C Tables 4.2.6.8 and 6.1.1.4'
N N 0.0061 0.0033 'International Tables Vol C Tables 4.2.6.8 and 6.1.1.4'
O O 0.0106 0.0060 'International Tables Vol C Tables 4.2.6.8 and 6.1.1.4'
Na Na 0.0362 0.0249 'International Tables Vol C Tables 4.2.6.8 and 6.1.1.4'
Si Si 0.0817 0.0704 'International Tables Vol C Tables 4.2.6.8 and 6.1.1.4'
S S 0.1246 0.1234 'International Tables Vol C Tables 4.2.6.8 and 6.1.1.4'
Fe Fe 0.3463 0.8444 'International Tables Vol C Tables 4.2.6.8 and 6.1.1.4'

loop_
_geom_angle_atom_site_label_1
_geom_angle_atom_site_label_2
_geom_angle_atom_site_label_3
_geom_angle
_geom_angle_site_symmetry_1
_geom_angle_site_symmetry_3
_geom_angle_publ_flag
N1 Fe1 S1 114.29(19) . . ?
N1 Fe1 S2 119.24(17) . . ?
S1 Fe1 S2 100.49(8) . . ?
N1 Fe1 S2 113.95(17) . 2 ?
S1 Fe1 S2 101.09(8) . 2 ?
S2 Fe1 S2 105.46(7) . 2 ?
N1 Fe1 Fe1 144.70(18) . 2 ?
S1 Fe1 Fe1 100.87(5) . 2 ?
S2 Fe1 Fe1 53.16(5) . 2 ?
S2 Fe1 Fe1 52.97(5) 2 2 ?
N1 Fe1 Fe2 141.19(17) . 2 ?
S1 Fe1 Fe2 52.06(6) . 2 ?
S2 Fe1 Fe2 99.55(6) . 2 ?
S2 Fe1 Fe2 50.81(6) 2 2 ?
Fe1 Fe1 Fe2 61.38(3) 2 2 ?
N1 Fe1 Fe2 146.66(17) . . ?
S1 Fe1 Fe2 51.85(5) . . ?
S2 Fe1 Fe2 50.68(6) . . ?
S2 Fe1 Fe2 99.13(6) 2 . ?
Fe1 Fe1 Fe2 61.03(3) 2 . ?
Fe2 Fe1 Fe2 59.94(4) 2 . ?
N1 Fe1 Na1 53.13(18) . . ?
S1 Fe1 Na1 64.21(8) . . ?
S2 Fe1 Na1 145.51(9) . . ?
S2 Fe1 Na1 107.75(8) 2 . ?
Fe1 Fe1 Na1 154.82(8) 2 . ?
Fe2 Fe1 Na1 94.23(7) 2 . ?
Fe2 Fe1 Na1 114.00(7) . . ?
N2 Fe2 S2 122.3(2) . . ?
N2 Fe2 S1 115.88(18) . . ?
S2 Fe2 S1 99.69(8) . . ?
N2 Fe2 S1 112.86(19) . 2 ?
S2 Fe2 S1 100.39(8) . 2 ?
S1 Fe2 S1 102.88(7) . 2 ?
N2 Fe2 Fe1 146.91(18) . 2 ?
S2 Fe2 Fe1 51.70(5) . 2 ?
S1 Fe2 Fe1 96.78(6) . 2 ?
S1 Fe2 Fe1 50.45(6) 2 2 ?
N2 Fe2 Fe2 137.61(19) . 2 ?
S2 Fe2 Fe2 100.05(5) . 2 ?
S1 Fe2 Fe2 51.73(5) . 2 ?
S1 Fe2 Fe2 51.68(5) 2 2 ?
Fe1 Fe2 Fe2 60.20(3) 2 2 ?
N2 Fe2 Fe1 150.44(19) . . ?
S2 Fe2 Fe1 51.40(5) . . ?
S1 Fe2 Fe1 50.30(6) . . ?
S1 Fe2 Fe1 96.48(6) 2 . ?
Fe1 Fe2 Fe1 57.58(4) 2 . ?
Fe2 Fe2 Fe1 59.86(3) 2 . ?
N3 Fe3 S3 113.71(18) . . ?
N3 Fe3 S4 119.65(17) . 2_556 ?
S3 Fe3 S4 100.86(8) . 2_556 ?
N3 Fe3 S4 114.26(17) . . ?
S3 Fe3 S4 101.35(8) . . ?
S4 Fe3 S4 104.67(7) 2_556 . ?
N3 Fe3 Fe3 145.60(17) . 2_556 ?
S3 Fe3 Fe3 100.55(5) . 2_556 ?
S4 Fe3 Fe3 52.77(5) 2_556 2_556 ?
S4 Fe3 Fe3 52.71(6) . 2_556 ?
N3 Fe3 Fe4 140.98(17) . . ?
S3 Fe3 Fe4 52.30(6) . . ?
S4 Fe3 Fe4 99.34(6) 2_556 . ?
S4 Fe3 Fe4 50.78(6) . . ?
Fe3 Fe3 Fe4 60.88(3) 2_556 . ?
N3 Fe3 Fe4 146.26(17) . 2_556 ?
S3 Fe3 Fe4 52.00(5) . 2_556 ?
S4 Fe3 Fe4 50.75(6) 2_556 2_556 ?
S4 Fe3 Fe4 99.21(6) . 2_556 ?
Fe3 Fe3 Fe4 60.77(3) 2_556 2_556 ?
Fe4 Fe3 Fe4 60.17(5) . 2_556 ?
N3 Fe3 Na2 53.40(18) . . ?
S3 Fe3 Na2 62.34(8) . . ?
S4 Fe3 Na2 142.71(8) 2_556 . ?
S4 Fe3 Na2 111.04(8) . . ?
Fe3 Fe3 Na2 155.76(7) 2_556 . ?
Fe4 Fe3 Na2 95.04(7) . . ?
Fe4 Fe3 Na2 111.50(7) 2_556 . ?
N4 Fe4 S4 122.3(2) . . ?
N4 Fe4 S3 114.44(19) . 2_556 ?
S4 Fe4 S3 100.38(8) . 2_556 ?
N4 Fe4 S3 113.6(2) . . ?
S4 Fe4 S3 100.62(8) . . ?
S3 Fe4 S3 102.75(7) 2_556 . ?
N4 Fe4 Fe3 147.78(19) . . ?
S4 Fe4 Fe3 51.85(5) . . ?
S3 Fe4 Fe3 97.36(6) 2_556 . ?
S3 Fe4 Fe3 50.49(6) . . ?
N4 Fe4 Fe3 148.97(19) . 2_556 ?
S4 Fe4 Fe3 51.75(6) . 2_556 ?
S3 Fe4 Fe3 50.50(6) 2_556 2_556 ?
S3 Fe4 Fe3 97.05(6) . 2_556 ?
Fe3 Fe4 Fe3 58.34(4) . 2_556 ?
N4 Fe4 Fe4 137.8(2) . 2_556 ?
S4 Fe4 Fe4 99.87(5) . 2_556 ?
S3 Fe4 Fe4 51.88(6) 2_556 2_556 ?
S3 Fe4 Fe4 51.57(5) . 2_556 ?
Fe3 Fe4 Fe4 59.97(3) . 2_556 ?
Fe3 Fe4 Fe4 59.86(3) 2_556 2_556 ?
S1 S1 S2 58.77(5) 2 2 ?
S1 S1 S2 59.30(5) 2 . ?
S2 S1 S2 62.76(6) 2 . ?
S1 S2 S2 58.36(5) 2 2 ?
S1 S2 S1 61.93(7) 2 . ?
S2 S2 S1 58.88(5) 2 . ?
S3 S3 S4 58.95(5) 2_556 . ?
S3 S3 S4 59.32(5) 2_556 2_556 ?
S4 S3 S4 62.28(7) . 2_556 ?
S3 S4 S3 61.73(7) . 2_556 ?
S3 S4 S4 58.67(5) . 2_556 ?
S3 S4 S4 59.04(5) 2_556 2_556 ?
O1 Na1 O2 87.9(3) . . ?
O1 Na1 N1 119.3(3) . . ?
O2 Na1 N1 135.7(3) . . ?
O1 Na1 S1 158.5(2) . . ?
O2 Na1 S1 82.41(18) . . ?
N1 Na1 S1 80.33(15) . . ?
O1 Na1 Fe1 151.7(2) . . ?
O2 Na1 Fe1 120.33(19) . . ?
N1 Na1 Fe1 38.69(14) . . ?
S1 Na1 Fe1 43.30(6) . . ?
O1 Na1 Si2 114.8(2) . . ?
O2 Na1 Si2 107.8(2) . . ?
N1 Na1 Si2 30.98(14) . . ?
S1 Na1 Si2 86.58(9) . . ?
Fe1 Na1 Si2 57.43(7) . . ?
O1 Na1 Si1 96.3(2) . . ?
O2 Na1 Si1 159.8(2) . . ?
N1 Na1 Si1 28.04(13) . . ?
S1 Na1 Si1 99.39(9) . . ?
Fe1 Na1 Si1 56.49(6) . . ?
Si2 Na1 Si1 52.63(7) . . ?
O3 Na2 O4 88.6(2) . . ?
O3 Na2 N3 118.6(2) . . ?
O4 Na2 N3 136.7(2) . . ?
O3 Na2 S3 156.8(2) . . ?
O4 Na2 S3 85.17(18) . . ?
N3 Na2 S3 80.19(15) . . ?
O3 Na2 Fe3 149.5(2) . . ?
O4 Na2 Fe3 121.86(18) . . ?
N3 Na2 Fe3 38.14(13) . . ?
S3 Na2 Fe3 43.16(6) . . ?
O3 Na2 Si5 114.8(2) . . ?
O4 Na2 Si5 108.92(19) . . ?
N3 Na2 Si5 30.85(13) . . ?
S3 Na2 Si5 88.30(9) . . ?
Fe3 Na2 Si5 57.31(7) . . ?
N1 Si1 C3 113.5(3) . . ?
N1 Si1 C1 110.9(4) . . ?
C3 Si1 C1 108.3(4) . . ?
N1 Si1 C2 113.9(3) . . ?
C3 Si1 C2 104.4(4) . . ?
C1 Si1 C2 105.4(4) . . ?
N1 Si1 Na1 42.8(2) . . ?
C3 Si1 Na1 144.3(3) . . ?
C1 Si1 Na1 71.5(3) . . ?
C2 Si1 Na1 110.1(3) . . ?
N1 Si2 C4 114.1(4) . . ?
N1 Si2 C5 112.6(4) . . ?
C4 Si2 C5 108.5(5) . . ?
N1 Si2 C6 109.7(3) . . ?
C4 Si2 C6 108.1(4) . . ?
C5 Si2 C6 103.2(4) . . ?
N1 Si2 Na1 48.8(2) . . ?
C4 Si2 Na1 162.9(3) . . ?
C5 Si2 Na1 82.2(3) . . ?
C6 Si2 Na1 81.4(3) . . ?
N2 Si3 C9 111.7(4) . . ?
N2 Si3 C8 114.7(4) . . ?
C9 Si3 C8 105.2(5) . . ?
N2 Si3 C7 111.5(4) . . ?
C9 Si3 C7 109.2(5) . . ?
C8 Si3 C7 104.1(5) . . ?
N2 Si4 C11 112.4(3) . . ?
N2 Si4 C10 113.6(4) . . ?
C11 Si4 C10 104.5(5) . . ?
N2 Si4 C12 111.9(4) . . ?
C11 Si4 C12 105.9(5) . . ?
C10 Si4 C12 107.9(6) . . ?
N3 Si5 C13 111.5(3) . . ?
N3 Si5 C14 112.2(3) . . ?
C13 Si5 C14 103.2(4) . . ?
N3 Si5 C15 112.3(3) . . ?
C13 Si5 C15 108.9(4) . . ?
C14 Si5 C15 108.4(4) . . ?
N3 Si5 Na2 49.5(2) . . ?
C13 Si5 Na2 83.9(3) . . ?
C14 Si5 Na2 80.4(3) . . ?
C15 Si5 Na2 161.6(3) . . ?
N3 Si6 C17 110.6(3) . . ?
N3 Si6 C18 112.6(3) . . ?
C17 Si6 C18 109.5(4) . . ?
N3 Si6 C16 114.7(3) . . ?
C17 Si6 C16 104.2(4) . . ?
C18 Si6 C16 104.8(4) . . ?
N4 Si7 C21 111.9(4) . . ?
N4 Si7 C19 111.6(4) . . ?
C21 Si7 C19 109.4(4) . . ?
N4 Si7 C20 114.5(4) . . ?
C21 Si7 C20 104.3(4) . . ?
C19 Si7 C20 104.7(5) . . ?
N4 Si8 C24 111.5(4) . . ?
N4 Si8 C23 113.0(4) . . ?
C24 Si8 C23 108.5(5) . . ?
N4 Si8 C22 112.7(4) . . ?
C24 Si8 C22 107.0(5) . . ?
C23 Si8 C22 103.7(5) . . ?
Si2 N1 Si1 121.1(4) . . ?
Si2 N1 Fe1 113.9(3) . . ?
Si1 N1 Fe1 116.8(3) . . ?
Si2 N1 Na1 100.3(3) . . ?
Si1 N1 Na1 109.1(3) . . ?
Fe1 N1 Na1 88.2(2) . . ?
Si4 N2 Si3 122.7(4) . . ?
Si4 N2 Fe2 119.0(3) . . ?
Si3 N2 Fe2 118.1(3) . . ?
Si5 N3 Si6 119.6(3) . . ?
Si5 N3 Fe3 115.2(3) . . ?
Si6 N3 Fe3 116.2(3) . . ?
Si5 N3 Na2 99.7(3) . . ?
Si6 N3 Na2 111.1(3) . . ?
Fe3 N3 Na2 88.5(2) . . ?
Si7 N4 Si8 122.8(4) . . ?
Si7 N4 Fe4 118.8(3) . . ?
Si8 N4 Fe4 118.0(3) . . ?
Fe1 S1 Fe2 77.84(7) . . ?
Fe1 S1 Fe2 77.50(7) . 2 ?
Fe2 S1 Fe2 76.59(7) . 2 ?
Fe1 S1 Na1 72.49(9) . . ?
Fe2 S1 Na1 145.69(11) . . ?
Fe2 S1 Na1 112.47(10) 2 . ?
Fe2 S2 Fe1 77.92(7) . . ?
Fe2 S2 Fe1 77.49(7) . 2 ?
Fe1 S2 Fe1 73.87(6) . 2 ?
Fe3 S3 Fe4 77.50(7) . 2_556 ?
Fe3 S3 Fe4 77.20(7) . . ?
Fe4 S3 Fe4 76.55(7) 2_556 . ?
Fe3 S3 Na2 74.50(9) . . ?
Fe4 S3 Na2 145.23(11) 2_556 . ?
Fe4 S3 Na2 116.05(10) . . ?
Fe4 S4 Fe3 77.50(7) . 2_556 ?
Fe4 S4 Fe3 77.37(7) . . ?
Fe3 S4 Fe3 74.51(7) 2_556 . ?
C25 O1 C28 104.4(9) . . ?
C25 O1 C28' 110.2(19) . . ?
C28 O1 C28' 35(2) . . ?
C25 O1 Na1 118.9(6) . . ?
C28 O1 Na1 136.6(8) . . ?
C28' O1 Na1 122(2) . . ?
C29 O2 C32 106.9(8) . . ?
C29 O2 Na1 122.9(7) . . ?
C32 O2 Na1 130.2(6) . . ?
C36 O3 C33 107.0(7) . . ?
C36 O3 Na2 132.3(6) . . ?
C33 O3 Na2 120.5(6) . . ?
C40 O4 C37 108.1(7) . . ?
C40 O4 Na2 126.0(6) . . ?
C37 O4 Na2 125.9(5) . . ?
O1 C25 C26 107.2(9) . . ?
C25 C26 C27' 107.7(19) . . ?
C25 C26 C27 105.1(10) . . ?
C27' C26 C27 32(2) . . ?
C28 C27 C26 102.6(11) . . ?
C26 C27' C28' 101(3) . . ?
O1 C28 C27 103.0(10) . . ?
O1 C28' C27' 105(3) . . ?
O2 C29 C30 104.8(9) . . ?
C29 C30 C31 103.8(9) . . ?
C32 C31 C30 104.5(10) . . ?
O2 C32 C31 107.2(9) . . ?
O3 C33 C34 104.7(9) . . ?
C33 C34 C35 101.8(8) . . ?
C36 C35 C34 103.4(9) . . ?
O3 C36 C35 109.3(9) . . ?
O4 C37 C38 107.2(8) . . ?
C39 C38 C37 106.0(10) . . ?
C40 C39 C38 109.2(10) . . ?
O4 C40 C39 108.8(9) . . ?

loop_
_geom_bond_atom_site_label_1
_geom_bond_atom_site_label_2
_geom_bond_distance
_geom_bond_site_symmetry_2
_geom_bond_publ_flag
Fe1 N1 1.978(6) . ?
Fe1 S1 2.275(2) . ?
Fe1 S2 2.310(2) . ?
Fe1 S2 2.315(2) 2 ?
Fe1 Fe1 2.7790(19) 2 ?
Fe1 Fe2 2.8801(15) 2 ?
Fe1 Fe2 2.8898(15) . ?
Fe1 Na1 3.163(3) . ?
Fe2 N2 1.934(6) . ?
Fe2 S2 2.286(2) . ?
Fe2 S1 2.325(2) . ?
Fe2 S1 2.327(2) 2 ?
Fe2 Fe1 2.8801(15) 2 ?
Fe2 Fe2 2.883(2) 2 ?
Fe3 N3 1.978(6) . ?
Fe3 S3 2.273(2) . ?
Fe3 S4 2.313(2) 2_556 ?
Fe3 S4 2.315(2) . ?
Fe3 Fe3 2.802(2) 2_556 ?
Fe3 Fe4 2.8726(15) . ?
Fe3 Fe4 2.8757(15) 2_556 ?
Fe3 Na2 3.202(3) . ?
Fe4 N4 1.929(6) . ?
Fe4 S4 2.281(2) . ?
Fe4 S3 2.321(2) 2_556 ?
Fe4 S3 2.331(2) . ?
Fe4 Fe3 2.8757(15) 2_556 ?
Fe4 Fe4 2.882(2) 2_556 ?
S1 S2 3.5243(26) . ?
S1 S1 3.6370(36) 2 ?
S1 S2 3.5440(27) 2 ?
S2 S1 3.5440(27) 2 ?
S2 S2 3.6803(35) 2 ?
S3 S4 3.5490(27) . ?
S3 S3 3.6344(35) 2_556 ?
S3 S4 3.5351(27) 2_556 ?
S4 S3 3.5351(27) 2_556 ?
S4 S4 3.6636(36) 2_556 ?
Na1 C11 3.1340(92) 2 ?
Na2 C22 3.1995(99) . ?
Na1 O1 2.266(7) . ?
Na1 O2 2.338(7) . ?
Na1 N1 2.532(7) . ?
Na1 S1 2.987(4) . ?
Na1 Si2 3.314(4) . ?
Na2 O3 2.296(6) . ?
Na2 O4 2.347(7) . ?
Na2 N3 2.572(7) . ?
Na2 S3 2.943(3) . ?
Na2 Si5 3.335(4) . ?
Si1 N1 1.750(6) . ?
Si1 C3 1.863(8) . ?
Si1 C1 1.868(8) . ?
Si1 C2 1.895(8) . ?
Si2 N1 1.734(6) . ?
Si2 C4 1.865(9) . ?
Si2 C5 1.870(8) . ?
Si2 C6 1.875(9) . ?
Si3 N2 1.724(6) . ?
Si3 C9 1.854(9) . ?
Si3 C8 1.875(9) . ?
Si3 C7 1.881(9) . ?
Si4 N2 1.705(6) . ?
Si4 C11 1.860(8) . ?
Si4 C10 1.866(10) . ?
Si4 C12 1.870(10) . ?
Si5 N3 1.735(6) . ?
Si5 C13 1.864(8) . ?
Si5 C14 1.872(8) . ?
Si5 C15 1.877(9) . ?
Si6 N3 1.746(6) . ?
Si6 C17 1.855(8) . ?
Si6 C18 1.859(8) . ?
Si6 C16 1.887(8) . ?
Si7 N4 1.712(6) . ?
Si7 C21 1.855(8) . ?
Si7 C19 1.866(9) . ?
Si7 C20 1.892(9) . ?
Si8 N4 1.720(6) . ?
Si8 C24 1.857(9) . ?
Si8 C23 1.862(10) . ?
Si8 C22 1.863(9) . ?
S1 Fe2 2.327(2) 2 ?
S2 Fe1 2.315(2) 2 ?
S3 Fe4 2.321(2) 2_556 ?
S4 Fe3 2.313(2) 2_556 ?
O1 C25 1.419(12) . ?
O1 C28 1.443(9) . ?
O1 C28' 1.474(10) . ?
O2 C29 1.418(11) . ?
O2 C32 1.464(12) . ?
O3 C36 1.395(11) . ?
O3 C33 1.438(11) . ?
O4 C40 1.416(11) . ?
O4 C37 1.451(11) . ?
C25 C26 1.459(13) . ?
C26 C27' 1.530(10) . ?
C26 C27 1.536(9) . ?
C27 C28 1.514(9) . ?
C27' C28' 1.531(10) . ?
C29 C30 1.482(14) . ?
C30 C31 1.502(14) . ?
C31 C32 1.483(14) . ?
C33 C34 1.492(13) . ?
C34 C35 1.502(14) . ?
C35 C36 1.485(13) . ?
C37 C38 1.483(13) . ?
C38 C39 1.439(15) . ?
C39 C40 1.423(14) . ?

loop_
_geom_torsion_atom_site_label_1
_geom_torsion_atom_site_label_2
_geom_torsion_atom_site_label_3
_geom_torsion_atom_site_label_4
_geom_torsion
_geom_torsion_site_symmetry_1
_geom_torsion_site_symmetry_2
_geom_torsion_site_symmetry_3
_geom_torsion_site_symmetry_4
_geom_torsion_publ_flag
N1 Fe1 Fe2 N2 4.3(5) . . . . ?
S1 Fe1 Fe2 N2 -71.7(4) . . . . ?
S2 Fe1 Fe2 N2 88.8(4) . . . . ?
S2 Fe1 Fe2 N2 -168.7(4) 2 . . . ?
Fe1 Fe1 Fe2 N2 153.2(4) 2 . . . ?
Fe2 Fe1 Fe2 N2 -135.0(4) 2 . . . ?
Na1 Fe1 Fe2 N2 -54.5(4) . . . . ?
N1 Fe1 Fe2 S2 -84.5(3) . . . . ?
S1 Fe1 Fe2 S2 -160.48(10) . . . . ?
S2 Fe1 Fe2 S2 102.55(8) 2 . . . ?
Fe1 Fe1 Fe2 S2 64.38(6) 2 . . . ?
Fe2 Fe1 Fe2 S2 136.19(8) 2 . . . ?
Na1 Fe1 Fe2 S2 -143.27(10) . . . . ?
N1 Fe1 Fe2 S1 76.0(3) . . . . ?
S2 Fe1 Fe2 S1 160.48(10) . . . . ?
S2 Fe1 Fe2 S1 -96.97(9) 2 . . . ?
Fe1 Fe1 Fe2 S1 -135.14(8) 2 . . . ?
Fe2 Fe1 Fe2 S1 -63.33(7) 2 . . . ?
Na1 Fe1 Fe2 S1 17.20(9) . . . . ?
N1 Fe1 Fe2 S1 177.4(3) . . . 2 ?
S1 Fe1 Fe2 S1 101.38(9) . . . 2 ?
S2 Fe1 Fe2 S1 -98.15(8) . . . 2 ?
S2 Fe1 Fe2 S1 4.40(8) 2 . . 2 ?
Fe1 Fe1 Fe2 S1 -33.77(6) 2 . . 2 ?
Fe2 Fe1 Fe2 S1 38.04(6) 2 . . 2 ?
Na1 Fe1 Fe2 S1 118.58(9) . . . 2 ?
N1 Fe1 Fe2 Fe1 -148.9(3) . . . 2 ?
S1 Fe1 Fe2 Fe1 135.14(8) . . . 2 ?
S2 Fe1 Fe2 Fe1 -64.38(6) . . . 2 ?
S2 Fe1 Fe2 Fe1 38.17(6) 2 . . 2 ?
Fe2 Fe1 Fe2 Fe1 71.81(5) 2 . . 2 ?
Na1 Fe1 Fe2 Fe1 152.35(9) . . . 2 ?
N1 Fe1 Fe2 Fe2 139.3(3) . . . 2 ?
S1 Fe1 Fe2 Fe2 63.33(7) . . . 2 ?
S2 Fe1 Fe2 Fe2 -136.19(8) . . . 2 ?
S2 Fe1 Fe2 Fe2 -33.64(6) 2 . . 2 ?
Fe1 Fe1 Fe2 Fe2 -71.81(5) 2 . . 2 ?
Na1 Fe1 Fe2 Fe2 80.54(8) . . . 2 ?
N3 Fe3 Fe4 N4 11.1(5) . . . . ?
S3 Fe3 Fe4 N4 -70.5(4) . . . . ?
S4 Fe3 Fe4 N4 -167.0(4) 2_556 . . . ?
S4 Fe3 Fe4 N4 91.6(4) . . . . ?
Fe3 Fe3 Fe4 N4 155.5(4) 2_556 . . . ?
Fe4 Fe3 Fe4 N4 -133.5(4) 2_556 . . . ?
Na2 Fe3 Fe4 N4 -21.5(4) . . . . ?
N3 Fe3 Fe4 S4 -80.5(3) . . . . ?
S3 Fe3 Fe4 S4 -162.09(10) . . . . ?
S4 Fe3 Fe4 S4 101.36(9) 2_556 . . . ?
Fe3 Fe3 Fe4 S4 63.86(7) 2_556 . . . ?
Fe4 Fe3 Fe4 S4 134.90(8) 2_556 . . . ?
Na2 Fe3 Fe4 S4 -113.16(9) . . . . ?
N3 Fe3 Fe4 S3 -177.9(3) . . . 2_556 ?
S3 Fe3 Fe4 S3 100.48(8) . . . 2_556 ?
S4 Fe3 Fe4 S3 3.92(8) 2_556 . . 2_556 ?
S4 Fe3 Fe4 S3 -97.44(9) . . . 2_556 ?
Fe3 Fe3 Fe4 S3 -33.57(6) 2_556 . . 2_556 ?
Fe4 Fe3 Fe4 S3 37.47(6) 2_556 . . 2_556 ?
Na2 Fe3 Fe4 S3 149.40(8) . . . 2_556 ?
N3 Fe3 Fe4 S3 81.6(3) . . . . ?
S4 Fe3 Fe4 S3 -96.55(9) 2_556 . . . ?
S4 Fe3 Fe4 S3 162.09(10) . . . . ?
Fe3 Fe3 Fe4 S3 -134.05(8) 2_556 . . . ?
Fe4 Fe3 Fe4 S3 -63.01(6) 2_556 . . . ?
Na2 Fe3 Fe4 S3 48.92(9) . . . . ?
N3 Fe3 Fe4 Fe3 -144.4(3) . . . 2_556 ?
S3 Fe3 Fe4 Fe3 134.05(8) . . . 2_556 ?
S4 Fe3 Fe4 Fe3 37.50(6) 2_556 . . 2_556 ?
S4 Fe3 Fe4 Fe3 -63.86(7) . . . 2_556 ?
Fe4 Fe3 Fe4 Fe3 71.04(5) 2_556 . . 2_556 ?
Na2 Fe3 Fe4 Fe3 -177.02(7) . . . 2_556 ?
N3 Fe3 Fe4 Fe4 144.6(3) . . . 2_556 ?
S3 Fe3 Fe4 Fe4 63.01(6) . . . 2_556 ?
S4 Fe3 Fe4 Fe4 -33.54(6) 2_556 . . 2_556 ?
S4 Fe3 Fe4 Fe4 -134.90(8) . . . 2_556 ?
Fe3 Fe3 Fe4 Fe4 -71.04(5) 2_556 . . 2_556 ?
Na2 Fe3 Fe4 Fe4 111.94(7) . . . 2_556 ?
N1 Fe1 Na1 O1 48.2(5) . . . . ?
S1 Fe1 Na1 O1 -152.8(5) . . . . ?
S2 Fe1 Na1 O1 137.4(5) . . . . ?
S2 Fe1 Na1 O1 -58.8(5) 2 . . . ?
Fe1 Fe1 Na1 O1 -95.2(5) 2 . . . ?
Fe2 Fe1 Na1 O1 -108.9(5) 2 . . . ?
Fe2 Fe1 Na1 O1 -167.8(5) . . . . ?
N1 Fe1 Na1 O2 -126.6(3) . . . . ?
S1 Fe1 Na1 O2 32.4(2) . . . . ?
S2 Fe1 Na1 O2 -37.3(3) . . . . ?
S2 Fe1 Na1 O2 126.4(2) 2 . . . ?
Fe1 Fe1 Na1 O2 90.0(3) 2 . . . ?
Fe2 Fe1 Na1 O2 76.3(2) 2 . . . ?
Fe2 Fe1 Na1 O2 17.4(3) . . . . ?
S1 Fe1 Na1 N1 159.0(2) . . . . ?
S2 Fe1 Na1 N1 89.2(3) . . . . ?
S2 Fe1 Na1 N1 -107.0(2) 2 . . . ?
Fe1 Fe1 Na1 N1 -143.4(2) 2 . . . ?
Fe2 Fe1 Na1 N1 -157.1(2) 2 . . . ?
Fe2 Fe1 Na1 N1 144.0(2) . . . . ?
N1 Fe1 Na1 S1 -159.0(2) . . . . ?
S2 Fe1 Na1 S1 -69.75(16) . . . . ?
S2 Fe1 Na1 S1 93.99(9) 2 . . . ?
Fe1 Fe1 Na1 S1 57.63(18) 2 . . . ?
Fe2 Fe1 Na1 S1 43.91(7) 2 . . . ?
Fe2 Fe1 Na1 S1 -14.97(8) . . . . ?
N1 Fe1 Na1 Si2 -33.9(2) . . . . ?
S1 Fe1 Na1 Si2 125.07(10) . . . . ?
S2 Fe1 Na1 Si2 55.32(17) . . . . ?
S2 Fe1 Na1 Si2 -140.94(9) 2 . . . ?
Fe1 Fe1 Na1 Si2 -177.30(15) 2 . . . ?
Fe2 Fe1 Na1 Si2 168.98(7) 2 . . . ?
Fe2 Fe1 Na1 Si2 110.10(7) . . . . ?
N1 Fe1 Na1 Si1 29.9(2) . . . . ?
S1 Fe1 Na1 Si1 -171.09(9) . . . . ?
S2 Fe1 Na1 Si1 119.15(15) . . . . ?
S2 Fe1 Na1 Si1 -77.10(8) 2 . . . ?
Fe1 Fe1 Na1 Si1 -113.46(17) 2 . . . ?
Fe2 Fe1 Na1 Si1 -127.19(6) 2 . . . ?
Fe2 Fe1 Na1 Si1 173.94(6) . . . . ?
N3 Fe3 Na2 O3 -50.4(4) . . . . ?
S3 Fe3 Na2 O3 146.9(4) . . . . ?
S4 Fe3 Na2 O3 -142.8(4) 2_556 . . . ?
S4 Fe3 Na2 O3 54.9(4) . . . . ?
Fe3 Fe3 Na2 O3 98.3(4) 2_556 . . . ?
Fe4 Fe3 Na2 O3 104.6(4) . . . . ?
Fe4 Fe3 Na2 O3 164.5(4) 2_556 . . . ?
N3 Fe3 Na2 O4 126.6(3) . . . . ?
S3 Fe3 Na2 O4 -36.1(2) . . . . ?
S4 Fe3 Na2 O4 34.2(3) 2_556 . . . ?
S4 Fe3 Na2 O4 -128.2(2) . . . . ?
Fe3 Fe3 Na2 O4 -84.8(3) 2_556 . . . ?
Fe4 Fe3 Na2 O4 -78.5(2) . . . . ?
Fe4 Fe3 Na2 O4 -18.6(2) 2_556 . . . ?
S3 Fe3 Na2 N3 -162.7(2) . . . . ?
S4 Fe3 Na2 N3 -92.4(2) 2_556 . . . ?
S4 Fe3 Na2 N3 105.2(2) . . . . ?
Fe3 Fe3 Na2 N3 148.6(2) 2_556 . . . ?
Fe4 Fe3 Na2 N3 155.0(2) . . . . ?
Fe4 Fe3 Na2 N3 -145.2(2) 2_556 . . . ?
N3 Fe3 Na2 S3 162.7(2) . . . . ?
S4 Fe3 Na2 S3 70.29(15) 2_556 . . . ?
S4 Fe3 Na2 S3 -92.08(9) . . . . ?
Fe3 Fe3 Na2 S3 -48.67(18) 2_556 . . . ?
Fe4 Fe3 Na2 S3 -42.33(7) . . . . ?
Fe4 Fe3 Na2 S3 17.54(8) 2_556 . . . ?
N3 Fe3 Na2 Si5 33.4(2) . . . . ?
S3 Fe3 Na2 Si5 -129.26(9) . . . . ?
S4 Fe3 Na2 Si5 -58.97(15) 2_556 . . . ?
S4 Fe3 Na2 Si5 138.66(9) . . . . ?
Fe3 Fe3 Na2 Si5 -177.93(16) 2_556 . . . ?
Fe4 Fe3 Na2 Si5 -171.59(7) . . . . ?
Fe4 Fe3 Na2 Si5 -111.72(7) 2_556 . . . ?
O1 Na1 Si1 N1 147.1(4) . . . . ?
O2 Na1 Si1 N1 45.8(6) . . . . ?
S1 Na1 Si1 N1 -47.7(3) . . . . ?
Fe1 Na1 Si1 N1 -41.5(3) . . . . ?
Si2 Na1 Si1 N1 30.6(3) . . . . ?
O1 Na1 Si1 C3 -152.8(5) . . . . ?
O2 Na1 Si1 C3 105.9(7) . . . . ?
N1 Na1 Si1 C3 60.1(6) . . . . ?
S1 Na1 Si1 C3 12.4(5) . . . . ?
Fe1 Na1 Si1 C3 18.6(5) . . . . ?
Si2 Na1 Si1 C3 90.7(5) . . . . ?
O1 Na1 Si1 C1 -57.0(4) . . . . ?
O2 Na1 Si1 C1 -158.3(6) . . . . ?
N1 Na1 Si1 C1 155.9(4) . . . . ?
S1 Na1 Si1 C1 108.2(3) . . . . ?
Fe1 Na1 Si1 C1 114.4(3) . . . . ?
Si2 Na1 Si1 C1 -173.5(3) . . . . ?
O1 Na1 Si1 C2 43.1(4) . . . . ?
O2 Na1 Si1 C2 -58.1(6) . . . . ?
N1 Na1 Si1 C2 -103.9(4) . . . . ?
S1 Na1 Si1 C2 -151.7(3) . . . . ?
Fe1 Na1 Si1 C2 -145.5(3) . . . . ?
Si2 Na1 Si1 C2 -73.3(3) . . . . ?
O1 Na1 Si2 N1 -106.2(4) . . . . ?
O2 Na1 Si2 N1 157.8(3) . . . . ?
S1 Na1 Si2 N1 76.9(3) . . . . ?
Fe1 Na1 Si2 N1 42.6(3) . . . . ?
Si1 Na1 Si2 N1 -27.7(3) . . . . ?
O1 Na1 Si2 C4 -106.7(12) . . . . ?
O2 Na1 Si2 C4 157.2(12) . . . . ?
N1 Na1 Si2 C4 -0.5(12) . . . . ?
S1 Na1 Si2 C4 76.3(12) . . . . ?
Fe1 Na1 Si2 C4 42.1(12) . . . . ?
Si1 Na1 Si2 C4 -28.2(12) . . . . ?
O1 Na1 Si2 C5 23.2(4) . . . . ?
O2 Na1 Si2 C5 -72.8(3) . . . . ?
N1 Na1 Si2 C5 129.4(4) . . . . ?
S1 Na1 Si2 C5 -153.7(3) . . . . ?
Fe1 Na1 Si2 C5 172.1(3) . . . . ?
Si1 Na1 Si2 C5 101.7(3) . . . . ?
O1 Na1 Si2 C6 127.9(4) . . . . ?
O2 Na1 Si2 C6 31.8(3) . . . . ?
N1 Na1 Si2 C6 -125.9(4) . . . . ?
S1 Na1 Si2 C6 -49.1(3) . . . . ?
Fe1 Na1 Si2 C6 -83.3(3) . . . . ?
Si1 Na1 Si2 C6 -153.6(3) . . . . ?
O3 Na2 Si5 N3 104.7(3) . . . . ?
O4 Na2 Si5 N3 -157.9(3) . . . . ?
S3 Na2 Si5 N3 -73.6(3) . . . . ?
Fe3 Na2 Si5 N3 -41.6(3) . . . . ?
O3 Na2 Si5 C13 -130.1(3) . . . . ?
O4 Na2 Si5 C13 -32.7(3) . . . . ?
N3 Na2 Si5 C13 125.2(4) . . . . ?
S3 Na2 Si5 C13 51.6(3) . . . . ?
Fe3 Na2 Si5 C13 83.6(2) . . . . ?
O3 Na2 Si5 C14 -25.6(3) . . . . ?
O4 Na2 Si5 C14 71.8(3) . . . . ?
N3 Na2 Si5 C14 -130.3(4) . . . . ?
S3 Na2 Si5 C14 156.1(3) . . . . ?
Fe3 Na2 Si5 C14 -171.9(3) . . . . ?
O3 Na2 Si5 C15 94.8(11) . . . . ?
O4 Na2 Si5 C15 -167.8(11) . . . . ?
N3 Na2 Si5 C15 -10.0(11) . . . . ?
S3 Na2 Si5 C15 -83.5(11) . . . . ?
Fe3 Na2 Si5 C15 -51.5(11) . . . . ?
C4 Si2 N1 Si1 -60.3(5) . . . . ?
C5 Si2 N1 Si1 63.9(5) . . . . ?
C6 Si2 N1 Si1 178.2(4) . . . . ?
Na1 Si2 N1 Si1 119.9(4) . . . . ?
C4 Si2 N1 Fe1 87.2(5) . . . . ?
C5 Si2 N1 Fe1 -148.6(4) . . . . ?
C6 Si2 N1 Fe1 -34.3(5) . . . . ?
Na1 Si2 N1 Fe1 -92.6(4) . . . . ?
C4 Si2 N1 Na1 179.8(4) . . . . ?
C5 Si2 N1 Na1 -56.0(4) . . . . ?
C6 Si2 N1 Na1 58.3(4) . . . . ?
C3 Si1 N1 Si2 98.0(5) . . . . ?
C1 Si1 N1 Si2 -139.9(4) . . . . ?
C2 Si1 N1 Si2 -21.2(5) . . . . ?
Na1 Si1 N1 Si2 -115.4(5) . . . . ?
C3 Si1 N1 Fe1 -48.6(5) . . . . ?
C1 Si1 N1 Fe1 73.4(4) . . . . ?
C2 Si1 N1 Fe1 -167.9(4) . . . . ?
Na1 Si1 N1 Fe1 97.9(4) . . . . ?
C3 Si1 N1 Na1 -146.5(4) . . . . ?
C1 Si1 N1 Na1 -24.5(4) . . . . ?
C2 Si1 N1 Na1 94.2(4) . . . . ?
S1 Fe1 N1 Si2 79.7(3) . . . . ?
S2 Fe1 N1 Si2 -39.1(4) . . . . ?
S2 Fe1 N1 Si2 -164.8(2) 2 . . . ?
Fe1 Fe1 N1 Si2 -105.6(4) 2 . . . ?
Fe2 Fe1 N1 Si2 138.7(2) 2 . . . ?
Fe2 Fe1 N1 Si2 22.8(6) . . . . ?
Na1 Fe1 N1 Si2 100.4(4) . . . . ?
S1 Fe1 N1 Si1 -131.3(3) . . . . ?
S2 Fe1 N1 Si1 109.9(3) . . . . ?
S2 Fe1 N1 Si1 -15.7(4) 2 . . . ?
Fe1 Fe1 N1 Si1 43.4(5) 2 . . . ?
Fe2 Fe1 N1 Si1 -72.3(4) 2 . . . ?
Fe2 Fe1 N1 Si1 171.86(12) . . . . ?
Na1 Fe1 N1 Si1 -110.6(4) . . . . ?
S1 Fe1 N1 Na1 -20.7(2) . . . . ?
S2 Fe1 N1 Na1 -139.54(13) . . . . ?
S2 Fe1 N1 Na1 94.81(18) 2 . . . ?
Fe1 Fe1 N1 Na1 153.94(18) 2 . . . ?
Fe2 Fe1 N1 Na1 38.2(3) 2 . . . ?
Fe2 Fe1 N1 Na1 -77.6(3) . . . . ?
O1 Na1 N1 Si2 89.9(4) . . . . ?
O2 Na1 N1 Si2 -31.1(4) . . . . ?
S1 Na1 N1 Si2 -99.6(2) . . . . ?
Fe1 Na1 N1 Si2 -114.0(3) . . . . ?
Si1 Na1 N1 Si2 128.2(4) . . . . ?
O1 Na1 N1 Si1 -38.3(4) . . . . ?
O2 Na1 N1 Si1 -159.3(3) . . . . ?
S1 Na1 N1 Si1 132.2(3) . . . . ?
Fe1 Na1 N1 Si1 117.8(4) . . . . ?
Si2 Na1 N1 Si1 -128.2(4) . . . . ?
O1 Na1 N1 Fe1 -156.1(3) . . . . ?
O2 Na1 N1 Fe1 82.9(4) . . . . ?
S1 Na1 N1 Fe1 14.44(15) . . . . ?
Si2 Na1 N1 Fe1 114.0(3) . . . . ?
Si1 Na1 N1 Fe1 -117.8(4) . . . . ?
C11 Si4 N2 Si3 177.6(5) . . . . ?
C10 Si4 N2 Si3 59.1(6) . . . . ?
C12 Si4 N2 Si3 -63.4(6) . . . . ?
C11 Si4 N2 Fe2 2.4(6) . . . . ?
C10 Si4 N2 Fe2 -116.0(5) . . . . ?
C12 Si4 N2 Fe2 121.5(5) . . . . ?
C9 Si3 N2 Si4 118.8(5) . . . . ?
C8 Si3 N2 Si4 -0.8(7) . . . . ?
C7 Si3 N2 Si4 -118.8(5) . . . . ?
C9 Si3 N2 Fe2 -66.0(5) . . . . ?
C8 Si3 N2 Fe2 174.4(4) . . . . ?
C7 Si3 N2 Fe2 56.4(5) . . . . ?
S2 Fe2 N2 Si4 -63.6(4) . . . . ?
S1 Fe2 N2 Si4 174.5(3) . . . . ?
S1 Fe2 N2 Si4 56.3(4) 2 . . . ?
Fe1 Fe2 N2 Si4 4.5(7) 2 . . . ?
Fe2 Fe2 N2 Si4 113.8(3) 2 . . . ?
Fe1 Fe2 N2 Si4 -131.2(3) . . . . ?
S2 Fe2 N2 Si3 121.0(3) . . . . ?
S1 Fe2 N2 Si3 -0.9(5) . . . . ?
S1 Fe2 N2 Si3 -119.1(3) 2 . . . ?
Fe1 Fe2 N2 Si3 -170.90(14) 2 . . . ?
Fe2 Fe2 N2 Si3 -61.6(5) 2 . . . ?
Fe1 Fe2 N2 Si3 53.4(6) . . . . ?
C13 Si5 N3 Si6 178.0(4) . . . . ?
C14 Si5 N3 Si6 -66.8(5) . . . . ?
C15 Si5 N3 Si6 55.5(5) . . . . ?
Na2 Si5 N3 Si6 -121.1(4) . . . . ?
C13 Si5 N3 Fe3 32.0(5) . . . . ?
C14 Si5 N3 Fe3 147.1(4) . . . . ?
C15 Si5 N3 Fe3 -90.5(5) . . . . ?
Na2 Si5 N3 Fe3 92.9(3) . . . . ?
C13 Si5 N3 Na2 -60.9(4) . . . . ?
C14 Si5 N3 Na2 54.3(4) . . . . ?
C15 Si5 N3 Na2 176.6(4) . . . . ?
C17 Si6 N3 Si5 141.4(4) . . . . ?
C18 Si6 N3 Si5 -95.8(4) . . . . ?
C16 Si6 N3 Si5 23.9(5) . . . . ?
C17 Si6 N3 Fe3 -72.9(4) . . . . ?
C18 Si6 N3 Fe3 49.9(5) . . . . ?
C16 Si6 N3 Fe3 169.6(4) . . . . ?
C17 Si6 N3 Na2 26.1(4) . . . . ?
C18 Si6 N3 Na2 148.9(3) . . . . ?
C16 Si6 N3 Na2 -91.4(4) . . . . ?
S3 Fe3 N3 Si5 -83.2(3) . . . . ?
S4 Fe3 N3 Si5 35.9(4) 2_556 . . . ?
S4 Fe3 N3 Si5 161.1(2) . . . . ?
Fe3 Fe3 N3 Si5 102.3(4) 2_556 . . . ?
Fe4 Fe3 N3 Si5 -142.0(2) . . . . ?
Fe4 Fe3 N3 Si5 -26.8(5) 2_556 . . . ?
Na2 Fe3 N3 Si5 -100.0(4) . . . . ?
S3 Fe3 N3 Si6 129.5(3) . . . . ?
S4 Fe3 N3 Si6 -111.4(3) 2_556 . . . ?
S4 Fe3 N3 Si6 13.8(4) . . . . ?
Fe3 Fe3 N3 Si6 -45.0(5) 2_556 . . . ?
Fe4 Fe3 N3 Si6 70.8(4) . . . . ?
Fe4 Fe3 N3 Si6 -174.06(12) 2_556 . . . ?
Na2 Fe3 N3 Si6 112.8(4) . . . . ?
S3 Fe3 N3 Na2 16.7(2) . . . . ?
S4 Fe3 N3 Na2 135.85(13) 2_556 . . . ?
S4 Fe3 N3 Na2 -98.97(16) . . . . ?
Fe3 Fe3 N3 Na2 -157.77(18) 2_556 . . . ?
Fe4 Fe3 N3 Na2 -42.0(3) . . . . ?
Fe4 Fe3 N3 Na2 73.1(3) 2_556 . . . ?
O3 Na2 N3 Si5 -91.1(3) . . . . ?
O4 Na2 N3 Si5 31.3(4) . . . . ?
S3 Na2 N3 Si5 103.4(2) . . . . ?
Fe3 Na2 N3 Si5 115.3(3) . . . . ?
O3 Na2 N3 Si6 36.0(4) . . . . ?
O4 Na2 N3 Si6 158.4(3) . . . . ?
S3 Na2 N3 Si6 -129.5(3) . . . . ?
Fe3 Na2 N3 Si6 -117.6(3) . . . . ?
Si5 Na2 N3 Si6 127.1(4) . . . . ?
O3 Na2 N3 Fe3 153.6(2) . . . . ?
O4 Na2 N3 Fe3 -84.0(3) . . . . ?
S3 Na2 N3 Fe3 -11.92(15) . . . . ?
Si5 Na2 N3 Fe3 -115.3(3) . . . . ?
C21 Si7 N4 Si8 -124.7(5) . . . . ?
C19 Si7 N4 Si8 112.3(5) . . . . ?
C20 Si7 N4 Si8 -6.4(7) . . . . ?
C21 Si7 N4 Fe4 62.2(5) . . . . ?
C19 Si7 N4 Fe4 -60.8(5) . . . . ?
C20 Si7 N4 Fe4 -179.4(5) . . . . ?
C24 Si8 N4 Si7 64.3(6) . . . . ?
C23 Si8 N4 Si7 -58.2(6) . . . . ?
C22 Si8 N4 Si7 -175.3(6) . . . . ?
C24 Si8 N4 Fe4 -122.6(5) . . . . ?
C23 Si8 N4 Fe4 114.9(5) . . . . ?
C22 Si8 N4 Fe4 -2.2(6) . . . . ?
S4 Fe4 N4 Si7 -119.6(4) . . . . ?
S3 Fe4 N4 Si7 1.8(5) 2_556 . . . ?
S3 Fe4 N4 Si7 119.4(3) . . . . ?
Fe3 Fe4 N4 Si7 171.91(14) . . . . ?
Fe3 Fe4 N4 Si7 -51.3(7) 2_556 . . . ?
Fe4 Fe4 N4 Si7 61.2(5) 2_556 . . . ?
S4 Fe4 N4 Si8 67.0(4) . . . . ?
S3 Fe4 N4 Si8 -171.6(3) 2_556 . . . ?
S3 Fe4 N4 Si8 -54.0(4) . . . . ?
Fe3 Fe4 N4 Si8 -1.5(7) . . . . ?
Fe3 Fe4 N4 Si8 135.3(3) 2_556 . . . ?
Fe4 Fe4 N4 Si8 -112.1(4) 2_556 . . . ?
N1 Fe1 S1 Fe2 -144.19(18) . . . . ?
S2 Fe1 S1 Fe2 -15.24(7) . . . . ?
S2 Fe1 S1 Fe2 92.97(7) 2 . . . ?
Fe1 Fe1 S1 Fe2 38.93(7) 2 . . . ?
Fe2 Fe1 S1 Fe2 78.74(6) 2 . . . ?
Na1 Fe1 S1 Fe2 -162.54(10) . . . . ?
N1 Fe1 S1 Fe2 137.06(18) . . . 2 ?
S2 Fe1 S1 Fe2 -93.99(7) . . . 2 ?
S2 Fe1 S1 Fe2 14.22(7) 2 . . 2 ?
Fe1 Fe1 S1 Fe2 -39.81(6) 2 . . 2 ?
Fe2 Fe1 S1 Fe2 -78.74(6) . . . 2 ?
Na1 Fe1 S1 Fe2 118.72(9) . . . 2 ?
N1 Fe1 S1 Na1 18.34(19) . . . . ?
S2 Fe1 S1 Na1 147.29(9) . . . . ?
S2 Fe1 S1 Na1 -104.50(9) 2 . . . ?
Fe1 Fe1 S1 Na1 -158.53(9) 2 . . . ?
Fe2 Fe1 S1 Na1 -118.72(9) 2 . . . ?
Fe2 Fe1 S1 Na1 162.54(10) . . . . ?
N2 Fe2 S1 Fe1 148.6(2) . . . . ?
S2 Fe2 S1 Fe1 15.36(7) . . . . ?
S1 Fe2 S1 Fe1 -87.74(9) 2 . . . ?
Fe1 Fe2 S1 Fe1 -36.84(6) 2 . . . ?
Fe2 Fe2 S1 Fe1 -79.84(6) 2 . . . ?
N2 Fe2 S1 Fe2 -131.5(2) . . . 2 ?
S2 Fe2 S1 Fe2 95.21(7) . . . 2 ?
S1 Fe2 S1 Fe2 -7.90(12) 2 . . 2 ?
Fe1 Fe2 S1 Fe2 43.00(6) 2 . . 2 ?
Fe1 Fe2 S1 Fe2 79.84(6) . . . 2 ?
N2 Fe2 S1 Na1 118.1(3) . . . . ?
S2 Fe2 S1 Na1 -15.1(2) . . . . ?
S1 Fe2 S1 Na1 -118.25(18) 2 . . . ?
Fe1 Fe2 S1 Na1 -67.35(19) 2 . . . ?
Fe2 Fe2 S1 Na1 -110.4(2) 2 . . . ?
Fe1 Fe2 S1 Na1 -30.51(16) . . . . ?
O1 Na1 S1 Fe1 143.8(7) . . . . ?
O2 Na1 S1 Fe1 -152.2(2) . . . . ?
N1 Na1 S1 Fe1 -13.14(14) . . . . ?
Si2 Na1 S1 Fe1 -43.71(7) . . . . ?
Si1 Na1 S1 Fe1 7.52(8) . . . . ?
O1 Na1 S1 Fe2 175.2(6) . . . . ?
O2 Na1 S1 Fe2 -120.8(2) . . . . ?
N1 Na1 S1 Fe2 18.2(2) . . . . ?
Fe1 Na1 S1 Fe2 31.36(17) . . . . ?
Si2 Na1 S1 Fe2 -12.4(2) . . . . ?
Si1 Na1 S1 Fe2 38.9(2) . . . . ?
O1 Na1 S1 Fe2 75.9(7) . . . 2 ?
O2 Na1 S1 Fe2 139.92(19) . . . 2 ?
N1 Na1 S1 Fe2 -81.04(16) . . . 2 ?
Fe1 Na1 S1 Fe2 -67.90(8) . . . 2 ?
Si2 Na1 S1 Fe2 -111.61(10) . . . 2 ?
Si1 Na1 S1 Fe2 -60.39(12) . . . 2 ?
N2 Fe2 S2 Fe1 -144.3(2) . . . . ?
S1 Fe2 S2 Fe1 -15.12(7) . . . . ?
S1 Fe2 S2 Fe1 90.02(7) 2 . . . ?
Fe1 Fe2 S2 Fe1 75.90(6) 2 . . . ?
Fe2 Fe2 S2 Fe1 37.44(6) 2 . . . ?
N2 Fe2 S2 Fe1 139.8(2) . . . 2 ?
S1 Fe2 S2 Fe1 -91.02(7) . . . 2 ?
S1 Fe2 S2 Fe1 14.12(7) 2 . . 2 ?
Fe2 Fe2 S2 Fe1 -38.46(6) 2 . . 2 ?
Fe1 Fe2 S2 Fe1 -75.90(6) . . . 2 ?
N1 Fe1 S2 Fe2 141.2(2) . . . . ?
S1 Fe1 S2 Fe2 15.50(8) . . . . ?
S2 Fe1 S2 Fe2 -89.22(9) 2 . . . ?
Fe1 Fe1 S2 Fe2 -80.29(6) 2 . . . ?
Fe2 Fe1 S2 Fe2 -37.42(7) 2 . . . ?
Na1 Fe1 S2 Fe2 74.72(16) . . . . ?
N1 Fe1 S2 Fe1 -138.5(2) . . . 2 ?
S1 Fe1 S2 Fe1 95.79(7) . . . 2 ?
S2 Fe1 S2 Fe1 -8.93(12) 2 . . 2 ?
Fe2 Fe1 S2 Fe1 42.87(6) 2 . . 2 ?
Fe2 Fe1 S2 Fe1 80.29(6) . . . 2 ?
Na1 Fe1 S2 Fe1 155.01(13) . . . 2 ?
N3 Fe3 S3 Fe4 144.04(18) . . . 2_556 ?
S4 Fe3 S3 Fe4 14.66(7) 2_556 . . 2_556 ?
S4 Fe3 S3 Fe4 -92.88(7) . . . 2_556 ?
Fe3 Fe3 S3 Fe4 -39.12(7) 2_556 . . 2_556 ?
Fe4 Fe3 S3 Fe4 -78.82(6) . . . 2_556 ?
Na2 Fe3 S3 Fe4 159.16(9) . . . 2_556 ?
N3 Fe3 S3 Fe4 -137.14(18) . . . . ?
S4 Fe3 S3 Fe4 93.48(7) 2_556 . . . ?
S4 Fe3 S3 Fe4 -14.07(7) . . . . ?
Fe3 Fe3 S3 Fe4 39.69(7) 2_556 . . . ?
Fe4 Fe3 S3 Fe4 78.82(6) 2_556 . . . ?
Na2 Fe3 S3 Fe4 -122.03(9) . . . . ?
N3 Fe3 S3 Na2 -15.12(19) . . . . ?
S4 Fe3 S3 Na2 -144.50(9) 2_556 . . . ?
S4 Fe3 S3 Na2 107.96(9) . . . . ?
Fe3 Fe3 S3 Na2 161.72(8) 2_556 . . . ?
Fe4 Fe3 S3 Na2 122.03(9) . . . . ?
Fe4 Fe3 S3 Na2 -159.16(9) 2_556 . . . ?
N4 Fe4 S3 Fe3 146.7(2) . . . . ?
S4 Fe4 S3 Fe3 14.25(8) . . . . ?
S3 Fe4 S3 Fe3 -89.07(9) 2_556 . . . ?
Fe3 Fe4 S3 Fe3 -38.06(6) 2_556 . . . ?
Fe4 Fe4 S3 Fe3 -79.99(6) 2_556 . . . ?
N4 Fe4 S3 Fe4 -133.3(2) . . . 2_556 ?
S4 Fe4 S3 Fe4 94.23(7) . . . 2_556 ?
S3 Fe4 S3 Fe4 -9.08(12) 2_556 . . 2_556 ?
Fe3 Fe4 S3 Fe4 79.99(6) . . . 2_556 ?
Fe3 Fe4 S3 Fe4 41.93(7) 2_556 . . 2_556 ?
N4 Fe4 S3 Na2 81.3(2) . . . . ?
S4 Fe4 S3 Na2 -51.17(12) . . . . ?
S3 Fe4 S3 Na2 -154.49(8) 2_556 . . . ?
Fe3 Fe4 S3 Na2 -65.42(10) . . . . ?
Fe3 Fe4 S3 Na2 -103.48(10) 2_556 . . . ?
Fe4 Fe4 S3 Na2 -145.41(13) 2_556 . . . ?
O3 Na2 S3 Fe3 -135.3(5) . . . . ?
O4 Na2 S3 Fe3 149.83(19) . . . . ?
N3 Na2 S3 Fe3 10.74(13) . . . . ?
Si5 Na2 S3 Fe3 40.69(7) . . . . ?
O3 Na2 S3 Fe4 -172.9(5) . . . 2_556 ?
O4 Na2 S3 Fe4 112.3(2) . . . 2_556 ?
N3 Na2 S3 Fe4 -26.8(2) . . . 2_556 ?
Fe3 Na2 S3 Fe4 -37.52(16) . . . 2_556 ?
Si5 Na2 S3 Fe4 3.2(2) . . . 2_556 ?
O3 Na2 S3 Fe4 -68.4(5) . . . . ?
O4 Na2 S3 Fe4 -143.20(19) . . . . ?
N3 Na2 S3 Fe4 77.71(16) . . . . ?
Fe3 Na2 S3 Fe4 66.96(9) . . . . ?
Si5 Na2 S3 Fe4 107.65(10) . . . . ?
N4 Fe4 S4 Fe3 142.4(2) . . . 2_556 ?
S3 Fe4 S4 Fe3 14.58(7) 2_556 . . 2_556 ?
S3 Fe4 S4 Fe3 -90.64(7) . . . 2_556 ?
Fe3 Fe4 S4 Fe3 -76.67(6) . . . 2_556 ?
Fe4 Fe4 S4 Fe3 -38.17(6) 2_556 . . 2_556 ?
N4 Fe4 S4 Fe3 -140.9(2) . . . . ?
S3 Fe4 S4 Fe3 91.25(7) 2_556 . . . ?
S3 Fe4 S4 Fe3 -13.97(7) . . . . ?
Fe3 Fe4 S4 Fe3 76.67(6) 2_556 . . . ?
Fe4 Fe4 S4 Fe3 38.49(6) 2_556 . . . ?
N3 Fe3 S4 Fe4 137.07(19) . . . . ?
S3 Fe3 S4 Fe4 14.37(8) . . . . ?
S4 Fe3 S4 Fe4 -90.17(9) 2_556 . . . ?
Fe3 Fe3 S4 Fe4 -80.33(6) 2_556 . . . ?
Fe4 Fe3 S4 Fe4 -38.50(6) 2_556 . . . ?
Na2 Fe3 S4 Fe4 78.90(9) . . . . ?
N3 Fe3 S4 Fe3 -142.60(19) . . . 2_556 ?
S3 Fe3 S4 Fe3 94.70(7) . . . 2_556 ?
S4 Fe3 S4 Fe3 -9.84(12) 2_556 . . 2_556 ?
Fe4 Fe3 S4 Fe3 80.33(6) . . . 2_556 ?
Fe4 Fe3 S4 Fe3 41.83(7) 2_556 . . 2_556 ?
Na2 Fe3 S4 Fe3 159.23(7) . . . 2_556 ?
O2 Na1 O1 C25 -52.8(9) . . . . ?
N1 Na1 O1 C25 164.0(8) . . . . ?
S1 Na1 O1 C25 10.2(13) . . . . ?
Fe1 Na1 O1 C25 131.7(8) . . . . ?
Si2 Na1 O1 C25 -161.5(8) . . . . ?
Si1 Na1 O1 C25 146.9(8) . . . . ?
O2 Na1 O1 C28 131.6(17) . . . . ?
N1 Na1 O1 C28 -11.6(17) . . . . ?
S1 Na1 O1 C28 -165.4(15) . . . . ?
Fe1 Na1 O1 C28 -43.9(19) . . . . ?
Si2 Na1 O1 C28 22.9(17) . . . . ?
Si1 Na1 O1 C28 -28.7(17) . . . . ?
O2 Na1 O1 C28' 91(3) . . . . ?
N1 Na1 O1 C28' -53(3) . . . . ?
S1 Na1 O1 C28' 154(3) . . . . ?
Fe1 Na1 O1 C28' -85(3) . . . . ?
Si2 Na1 O1 C28' -18(3) . . . . ?
Si1 Na1 O1 C28' -70(3) . . . . ?
O1 Na1 O2 C29 -66.7(7) . . . . ?
N1 Na1 O2 C29 64.8(8) . . . . ?
S1 Na1 O2 C29 132.6(7) . . . . ?
Fe1 Na1 O2 C29 110.8(7) . . . . ?
Si2 Na1 O2 C29 48.6(7) . . . . ?
Si1 Na1 O2 C29 36.0(10) . . . . ?
O1 Na1 O2 C32 113.5(8) . . . . ?
N1 Na1 O2 C32 -114.9(8) . . . . ?
S1 Na1 O2 C32 -47.2(8) . . . . ?
Fe1 Na1 O2 C32 -68.9(9) . . . . ?
Si2 Na1 O2 C32 -131.1(8) . . . . ?
Si1 Na1 O2 C32 -143.7(8) . . . . ?
O4 Na2 O3 C36 -129.0(9) . . . . ?
N3 Na2 O3 C36 15.6(9) . . . . ?
S3 Na2 O3 C36 156.9(8) . . . . ?
Fe3 Na2 O3 C36 48.4(10) . . . . ?
Si5 Na2 O3 C36 -18.8(9) . . . . ?
O4 Na2 O3 C33 45.0(7) . . . . ?
N3 Na2 O3 C33 -170.4(6) . . . . ?
S3 Na2 O3 C33 -29.2(10) . . . . ?
Fe3 Na2 O3 C33 -137.6(6) . . . . ?
Si5 Na2 O3 C33 155.2(6) . . . . ?
O3 Na2 O4 C40 69.1(8) . . . . ?
N3 Na2 O4 C40 -63.0(9) . . . . ?
S3 Na2 O4 C40 -133.2(8) . . . . ?
Fe3 Na2 O4 C40 -109.3(8) . . . . ?
Si5 Na2 O4 C40 -46.6(8) . . . . ?
O3 Na2 O4 C37 -108.0(7) . . . . ?
N3 Na2 O4 C37 119.9(7) . . . . ?
S3 Na2 O4 C37 49.7(7) . . . . ?
Fe3 Na2 O4 C37 73.6(7) . . . . ?
Si5 Na2 O4 C37 136.3(7) . . . . ?
C28 O1 C25 C26 -37.2(16) . . . . ?
C28' O1 C25 C26 -1(3) . . . . ?
Na1 O1 C25 C26 145.9(8) . . . . ?
O1 C25 C26 C27' -18(3) . . . . ?
O1 C25 C26 C27 15.9(15) . . . . ?
C25 C26 C27 C28 10.0(14) . . . . ?
C27' C26 C27 C28 109(4) . . . . ?
C25 C26 C27' C28' 29(3) . . . . ?
C27 C26 C27' C28' -62(3) . . . . ?
C25 O1 C28 C27 42.9(14) . . . . ?
C28' O1 C28 C27 -62(4) . . . . ?
Na1 O1 C28 C27 -141.1(11) . . . . ?
C26 C27 C28 O1 -31.8(14) . . . . ?
C25 O1 C28' C27' 20(4) . . . . ?
C28 O1 C28' C27' 106(5) . . . . ?
Na1 O1 C28' C27' -127(2) . . . . ?
C26 C27' C28' O1 -28(4) . . . . ?
C32 O2 C29 C30 32.5(11) . . . . ?
Na1 O2 C29 C30 -147.3(7) . . . . ?
O2 C29 C30 C31 -36.2(11) . . . . ?
C29 C30 C31 C32 25.7(12) . . . . ?
C29 O2 C32 C31 -16.1(12) . . . . ?
Na1 O2 C32 C31 163.7(7) . . . . ?
C30 C31 C32 O2 -6.6(12) . . . . ?
C36 O3 C33 C34 30.3(10) . . . . ?
Na2 O3 C33 C34 -145.0(6) . . . . ?
O3 C33 C34 C35 -37.4(10) . . . . ?
C33 C34 C35 C36 30.1(11) . . . . ?
C33 O3 C36 C35 -10.6(12) . . . . ?
Na2 O3 C36 C35 163.9(6) . . . . ?
C34 C35 C36 O3 -13.0(12) . . . . ?
C40 O4 C37 C38 5.5(12) . . . . ?
Na2 O4 C37 C38 -177.0(7) . . . . ?
O4 C37 C38 C39 -0.4(14) . . . . ?
C37 C38 C39 C40 -4.9(17) . . . . ?
C37 O4 C40 C39 -8.7(13) . . . . ?
Na2 O4 C40 C39 173.8(8) . . . . ?
C38 C39 C40 O4 8.6(17) . . . . ?
